data_2019932
loop_
_publ_author_name
'Yu, Zi-Qun'
'Wang, Jing-Quan'
'Huang, Ya-Xi'
'Botis, Sanda M.'
'Pan, Yuanming'
'Mi, Jin-Xiao'

_publ_section_title
;
 Polymorphism of NaVO~2~F~2~: a <i>P</i>2~1~/<i>c</i> superstructure with
 pseudosymmetry of <i>P</i>2~1~/<i>m</i> in the subcell
;
_journal_coeditor_code YP3086
_journal_issue 6
_journal_name_full 'Acta Crystallographica Section C'
_journal_page_first
;
;
_journal_paper_doi 10.1107/S2053229615008530
_journal_volume 71
_journal_year 2015
_chemical_formula_iupac 'Na V O2 F2'
_chemical_formula_moiety 'F2 Na O2 V'
_chemical_formula_sum 'F2 Na O2 V'
_chemical_formula_weight 143.93
_chemical_name_systematic
;
Sodium vanadium dioxide difluoride
;
_space_group_crystal_system monoclinic
_space_group_IT_number 11
_space_group_name_Hall '-P 2yb'
_space_group_name_H-M_alt 'P 1 21/m 1'
_symmetry_space_group_name_Hall '-P 2yb'
_symmetry_space_group_name_H-M 'P 1 21/m 1'
_audit_creation_method SHELXL-2013
_cell_angle_alpha 90
_cell_angle_beta 110.37(4)
_cell_angle_gamma 90
_cell_formula_units_Z 2
_cell_length_a 6.369(5)
_cell_length_b 3.625(2)
_cell_length_c 7.196(6)
_cell_measurement_temperature 295(2)
_cell_volume 155.7(2)
_computing_cell_refinement
;
SAINT (Bruker, 2001)
;
_computing_data_collection
;
SMART (Bruker, 2001)
;
_computing_data_reduction
;
SAINT (Bruker, 2001)
;
_computing_molecular_graphics
;
DIAMOND (Brandenburg, 2012)
;
_computing_publication_material
;
SHELXL2013 (Sheldrick, 2015)
;
_computing_structure_refinement
;
SHELXL2013 (Sheldrick, 2015)
;
_computing_structure_solution
;
SHELXS2013 (Sheldrick, 2015)
;
_diffrn_ambient_temperature 295(2)
_diffrn_measured_fraction_theta_full 0.994
_diffrn_measured_fraction_theta_max 0.930
_diffrn_measurement_device_type 'Bruker CCD area-detector'
_diffrn_measurement_method '1265 images,\f=0, 90, 180 degree, and \D\w=0.3 degree, \c= 54.74 degree'
_diffrn_radiation_monochromator graphite
_diffrn_radiation_source 'fine-focus sealed tube'
_diffrn_radiation_type MoK\a
_diffrn_radiation_wavelength 0.71073
_diffrn_reflns_av_R_equivalents 0.0193
_diffrn_reflns_limit_h_max 8
_diffrn_reflns_limit_h_min -5
_diffrn_reflns_limit_k_max 4
_diffrn_reflns_limit_k_min -4
_diffrn_reflns_limit_l_max 9
_diffrn_reflns_limit_l_min -9
_diffrn_reflns_number 960
_diffrn_reflns_theta_full 25.242
_diffrn_reflns_theta_max 28.434
_diffrn_reflns_theta_min 3.020
_diffrn_standards_number 0
_exptl_absorpt_coefficient_mu 3.190
_exptl_absorpt_correction_T_max 0.736
_exptl_absorpt_correction_T_min 0.543
_exptl_absorpt_correction_type multi-scan
_exptl_absorpt_process_details
;
(SMART; Bruker, 2001)
;
_exptl_crystal_colour green
_exptl_crystal_density_diffrn 3.069
_exptl_crystal_description prism
_exptl_crystal_F_000 136
_exptl_crystal_size_max 0.450
_exptl_crystal_size_mid 0.110
_exptl_crystal_size_min 0.110
_refine_diff_density_max 0.470
_refine_diff_density_min -0.462
_refine_ls_extinction_method none
_refine_ls_goodness_of_fit_ref 1.089
_refine_ls_hydrogen_treatment undef
_refine_ls_matrix_type full
_refine_ls_number_parameters 37
_refine_ls_number_reflns 422
_refine_ls_number_restraints 0
_refine_ls_restrained_S_all 1.089
_refine_ls_R_factor_all 0.0286
_refine_ls_R_factor_gt 0.0281
_refine_ls_shift/su_max 0.000
_refine_ls_shift/su_mean 0.000
_refine_ls_structure_factor_coef Fsqd
_refine_ls_weighting_details
;
w=1/[\s^2^(Fo^2^)+(0.0508P)^2^+0.0945P] where P=(Fo^2^+2Fc^2^)/3
;
_refine_ls_weighting_scheme calc
_refine_ls_wR_factor_gt 0.0778
_refine_ls_wR_factor_ref 0.0782
_reflns_number_gt 410
_reflns_number_total 422
_reflns_threshold_expression I>2\s(I)
_cod_data_source_file yp3086sup1.cif
_cod_data_source_block yzq495
_cod_original_cell_volume 155.7(4)
_cod_database_code 2019932
_shelx_space_group_comment
;
The symmetry employed for this shelxl refinement is uniquely defined
by the following loop, which should always be used as a source of
symmetry information in preference to the above space-group names.
They are only intended as comments.
;
_shelx_estimated_absorpt_t_min 0.328
_shelx_estimated_absorpt_t_max 0.720
_shelxl_version_number 20.13

loop_
_space_group_symop_operation_xyz
'x, y, z'
'-x, y+1/2, -z'
'-x, -y, -z'
'x, -y-1/2, z'

loop_
_atom_site_type_symbol
_atom_site_label
_atom_site_fract_x
_atom_site_fract_y
_atom_site_fract_z
_atom_site_U_iso_or_equiv
_atom_site_adp_type
_atom_site_calc_flag
_atom_site_occupancy
V V1 0.36125(7) 0.2500 0.28387(7) 0.0185(2) Uani d 1
Na Na1 0.13500(18) 0.2500 0.70839(17) 0.0196(3) Uani d 1
F F1 0.1213(3) 0.2500 0.3815(3) 0.0178(4) Uani d 1
F F2 0.6398(3) 0.2500 0.2589(3) 0.0215(4) Uani d 1
O O1 0.5938(3) 0.2500 0.6430(3) 0.0159(4) Uani d 1
O O2 0.2142(4) 0.2500 0.0565(3) 0.0347(6) Uani d 1

loop_
_atom_site_aniso_label
_atom_site_aniso_U_11
_atom_site_aniso_U_22
_atom_site_aniso_U_33
_atom_site_aniso_U_12
_atom_site_aniso_U_13
_atom_site_aniso_U_23
V1 0.0093(3) 0.0328(4) 0.0150(3) 0.000 0.0064(2) 0.000
Na1 0.0182(7) 0.0222(7) 0.0198(7) 0.000 0.0084(5) 0.000
F1 0.0113(8) 0.0244(9) 0.0203(8) 0.000 0.0088(7) 0.000
F2 0.0136(8) 0.0253(9) 0.0306(9) 0.000 0.0142(7) 0.000
O1 0.0156(9) 0.0133(9) 0.0215(10) 0.000 0.0098(8) 0.000
O2 0.0213(11) 0.0633(18) 0.0186(12) 0.000 0.0057(10) 0.000

loop_
_atom_type_symbol
_atom_type_description
_atom_type_scat_dispersion_real
_atom_type_scat_dispersion_imag
_atom_type_scat_source
F F 0.0171 0.0103 'International Tables Vol C Tables 4.2.6.8 and 6.1.1.4'
Na Na 0.0362 0.0249 'International Tables Vol C Tables 4.2.6.8 and 6.1.1.4'
O O 0.0106 0.0060 'International Tables Vol C Tables 4.2.6.8 and 6.1.1.4'
V V 0.3005 0.5294 'International Tables Vol C Tables 4.2.6.8 and 6.1.1.4'

loop_
_geom_angle_atom_site_label_1
_geom_angle_atom_site_label_2
_geom_angle_atom_site_label_3
_geom_angle_site_symmetry_1
_geom_angle_site_symmetry_3
_geom_angle
O2 V1 F2 . . 98.23(13)
O2 V1 O1 . 3_666 105.54(7)
F2 V1 O1 . 3_666 88.25(6)
O2 V1 O1 . 3_656 105.54(7)
F2 V1 O1 . 3_656 88.25(6)
O1 V1 O1 3_666 3_656 148.91(13)
O2 V1 F1 . . 96.91(14)
F2 V1 F1 . . 164.86(9)
O1 V1 F1 3_666 . 87.71(6)
O1 V1 F1 3_656 . 87.71(6)
O2 V1 Na1 . 3_556 79.14(10)
F2 V1 Na1 . 3_556 150.04(5)
O1 V1 Na1 3_666 3_556 121.39(7)
O1 V1 Na1 3_656 3_556 64.33(8)
F1 V1 Na1 . 3_556 34.99(5)
O2 V1 Na1 . 3_566 79.14(10)
F2 V1 Na1 . 3_566 150.04(5)
O1 V1 Na1 3_666 3_566 64.33(8)
O1 V1 Na1 3_656 3_566 121.39(7)
F1 V1 Na1 . 3_566 34.99(5)
Na1 V1 Na1 3_556 3_566 59.36(9)
O2 V1 Na1 . 3_666 102.49(10)
F2 V1 Na1 . 3_666 30.19(5)
O1 V1 Na1 3_666 3_666 58.17(7)
O1 V1 Na1 3_656 3_666 115.13(8)
F1 V1 Na1 . 3_666 144.09(6)
Na1 V1 Na1 3_556 3_666 178.37(4)
Na1 V1 Na1 3_566 3_666 120.69(9)
O2 V1 Na1 . 3_656 102.49(10)
F2 V1 Na1 . 3_656 30.19(5)
O1 V1 Na1 3_666 3_656 115.13(8)
O1 V1 Na1 3_656 3_656 58.17(7)
F1 V1 Na1 . 3_656 144.09(6)
Na1 V1 Na1 3_556 3_656 120.69(9)
Na1 V1 Na1 3_566 3_656 178.37(4)
Na1 V1 Na1 3_666 3_656 59.22(9)
F2 Na1 F2 3_666 3_656 105.81(13)
F2 Na1 F1 3_666 . 84.53(7)
F2 Na1 F1 3_656 . 84.53(7)
F2 Na1 F1 3_666 3_556 170.71(9)
F2 Na1 F1 3_656 3_556 76.62(11)
F1 Na1 F1 . 3_556 86.80(7)
F2 Na1 F1 3_666 3_566 76.62(11)
F2 Na1 F1 3_656 3_566 170.71(9)
F1 Na1 F1 . 3_566 86.80(7)
F1 Na1 F1 3_556 3_566 99.57(13)
F2 Na1 O2 3_666 1_556 89.78(7)
F2 Na1 O2 3_656 1_556 89.78(7)
F1 Na1 O2 . 1_556 170.55(9)
F1 Na1 O2 3_556 1_556 99.25(7)
F1 Na1 O2 3_566 1_556 99.25(7)
F2 Na1 Na1 3_666 3_556 128.43(9)
F2 Na1 Na1 3_656 3_556 76.95(9)
F1 Na1 Na1 . 3_556 43.98(7)
F1 Na1 Na1 3_556 3_556 42.82(6)
F1 Na1 Na1 3_566 3_556 94.45(10)
O2 Na1 Na1 1_556 3_556 141.56(7)
F2 Na1 Na1 3_666 3_566 76.95(9)
F2 Na1 Na1 3_656 3_566 128.43(9)
F1 Na1 Na1 . 3_566 43.98(7)
F1 Na1 Na1 3_556 3_566 94.45(10)
F1 Na1 Na1 3_566 3_566 42.82(6)
O2 Na1 Na1 1_556 3_566 141.56(7)
Na1 Na1 Na1 3_556 3_566 64.16(10)
F2 Na1 Na1 3_666 1_545 142.91(6)
F2 Na1 Na1 3_656 1_545 37.09(6)
F1 Na1 Na1 . 1_545 90.0
F1 Na1 Na1 3_556 1_545 40.21(6)
F1 Na1 Na1 3_566 1_545 139.79(6)
O2 Na1 Na1 1_556 1_545 90.0
Na1 Na1 Na1 3_556 1_545 57.92(5)
Na1 Na1 Na1 3_566 1_545 122.08(5)
F2 Na1 Na1 3_666 1_565 37.09(6)
F2 Na1 Na1 3_656 1_565 142.91(6)
F1 Na1 Na1 . 1_565 90.0
F1 Na1 Na1 3_556 1_565 139.79(6)
F1 Na1 Na1 3_566 1_565 40.21(6)
O2 Na1 Na1 1_556 1_565 90.0
Na1 Na1 Na1 3_556 1_565 122.08(5)
Na1 Na1 Na1 3_566 1_565 57.92(5)
Na1 Na1 Na1 1_545 1_565 180.0
F2 Na1 V1 3_666 3_556 155.59(5)
F2 Na1 V1 3_656 3_556 96.94(10)
F1 Na1 V1 . 3_556 106.68(6)
F1 Na1 V1 3_556 3_556 27.19(4)
F1 Na1 V1 3_566 3_556 82.34(11)
O2 Na1 V1 1_556 3_556 81.46(7)
Na1 Na1 V1 3_556 3_556 64.96(7)
Na1 Na1 V1 3_566 3_556 95.90(8)
Na1 Na1 V1 1_545 3_556 60.32(5)
Na1 Na1 V1 1_565 3_556 119.68(5)
F2 Na1 V1 3_666 3_566 96.94(10)
F2 Na1 V1 3_656 3_566 155.59(5)
F1 Na1 V1 . 3_566 106.68(6)
F1 Na1 V1 3_556 3_566 82.34(11)
F1 Na1 V1 3_566 3_566 27.19(4)
O2 Na1 V1 1_556 3_566 81.46(7)
Na1 Na1 V1 3_556 3_566 95.90(8)
Na1 Na1 V1 3_566 3_566 64.96(7)
Na1 Na1 V1 1_545 3_566 119.68(5)
Na1 Na1 V1 1_565 3_566 60.32(5)
V1 Na1 V1 3_556 3_566 59.36(9)
V1 F1 Na1 . . 128.74(10)
V1 F1 Na1 . 3_556 117.83(8)
Na1 F1 Na1 . 3_556 93.20(7)
V1 F1 Na1 . 3_566 117.83(8)
Na1 F1 Na1 . 3_566 93.20(7)
Na1 F1 Na1 3_556 3_566 99.57(13)
V1 F2 Na1 . 3_666 125.72(7)
V1 F2 Na1 . 3_656 125.72(7)
Na1 F2 Na1 3_666 3_656 105.82(13)
V1 O1 V1 3_666 3_656 148.91(13)
V1 O2 Na1 . 1_554 157.63(15)

loop_
_geom_bond_atom_site_label_1
_geom_bond_atom_site_label_2
_geom_bond_site_symmetry_2
_geom_bond_distance
V1 O2 . 1.577(3)
V1 F2 . 1.844(3)
V1 O1 3_666 1.881(2)
V1 O1 3_656 1.881(2)
V1 F1 . 1.891(3)
V1 Na1 3_556 3.661(4)
V1 Na1 3_566 3.661(4)
V1 Na1 3_666 3.668(4)
V1 Na1 3_656 3.668(4)
Na1 F2 3_666 2.272(3)
Na1 F2 3_656 2.272(3)
Na1 F1 . 2.323(4)
Na1 F1 3_556 2.373(3)
Na1 F1 3_566 2.373(3)
Na1 O2 1_556 2.377(4)
Na1 Na1 3_556 3.413(4)
Na1 Na1 3_566 3.413(4)
Na1 Na1 1_545 3.625(5)
Na1 Na1 1_565 3.625(5)
Na1 V1 3_556 3.661(4)
Na1 V1 3_566 3.661(4)
F1 Na1 3_556 2.373(3)
F1 Na1 3_566 2.373(3)
F2 Na1 3_666 2.272(3)
F2 Na1 3_656 2.272(3)
O1 V1 3_666 1.881(2)
O1 V1 3_656 1.881(2)
O2 Na1 1_554 2.377(4)

_cod_database_fobs_code 2019932
